data_4089135
loop_
_publ_author_name
'Croizat, Pierre'
'Sculfort, Sabrina'
'Welter, Richard'
'Braunstein, Pierre'

_publ_section_title
;
 Hexa- and Octanuclear Heterometallic Clusters with Copper--, Silver--, or
 Gold--Molybdenum Bonds and d10--d10Interactions
;
_journal_issue 23
_journal_name_full Organometallics
_journal_page_first 3949
_journal_paper_doi 10.1021/acs.organomet.6b00745
_journal_volume 35
_journal_year 2016
_chemical_formula_sum 'C40 H40 Au4 Mo4 N4 O12'
_chemical_formula_weight 1940.39
_space_group_IT_number 15
_space_group_name_Hall '-C 2yc'
_space_group_name_H-M_alt 'C 1 2/c 1'
_symmetry_cell_setting monoclinic
_symmetry_space_group_name_Hall '-C 2yc'
_symmetry_space_group_name_H-M 'C 1 2/c 1'
_atom_sites_solution_hydrogens geom
_atom_sites_solution_primary direct
_atom_sites_solution_secondary difmap
_audit_creation_method SHELXL-97
_cell_angle_alpha 90.00
_cell_angle_beta 97.402(10)
_cell_angle_gamma 90.00
_cell_formula_units_Z 4
_cell_length_a 11.941(2)
_cell_length_b 22.609(5)
_cell_length_c 16.995(4)
_cell_measurement_reflns_used 8532
_cell_measurement_temperature 173(2)
_cell_measurement_theta_max 30.034
_cell_measurement_theta_min 0.998
_cell_volume 4550.0(17)
_computing_cell_refinement 'Denzo (Nonius B.V., 1998)'
_computing_data_collection 'Collect (Nonius B.V., 1998)'
_computing_data_reduction 'Denzo (Nonius B.V., 1998)'
_computing_molecular_graphics 'PLATON 98 (Spek, 1998)'
_computing_publication_material 'SHELXL-97 (Sheldrick, 1997)'
_computing_structure_refinement 'SHELXL-97 (Sheldrick, 1997)'
_computing_structure_solution 'SHELXS-97 (Sheldrick, 1997)'
_diffrn_ambient_temperature 173(2)
_diffrn_measured_fraction_theta_full 0.997
_diffrn_measured_fraction_theta_max 0.997
_diffrn_measurement_device_type KappaCCD
_diffrn_measurement_method '\p scans'
_diffrn_radiation_monochromator graphite
_diffrn_radiation_source 'fine-focus sealed tube'
_diffrn_radiation_type MoK\a
_diffrn_radiation_wavelength 0.71073
_diffrn_reflns_av_R_equivalents 0.0385
_diffrn_reflns_av_sigmaI/netI 0.0719
_diffrn_reflns_limit_h_max 16
_diffrn_reflns_limit_h_min -16
_diffrn_reflns_limit_k_max 31
_diffrn_reflns_limit_k_min -28
_diffrn_reflns_limit_l_max 23
_diffrn_reflns_limit_l_min -23
_diffrn_reflns_number 11250
_diffrn_reflns_theta_full 30.02
_diffrn_reflns_theta_max 30.02
_diffrn_reflns_theta_min 2.17
_exptl_absorpt_coefficient_mu 13.974
_exptl_absorpt_correction_type none
_exptl_crystal_colour red
_exptl_crystal_density_diffrn 2.833
_exptl_crystal_density_method 'not measured'
_exptl_crystal_description prism
_exptl_crystal_F_000 3552
_exptl_crystal_size_max 0.10
_exptl_crystal_size_mid 0.10
_exptl_crystal_size_min 0.09
_refine_diff_density_max 1.500
_refine_diff_density_min -1.795
_refine_diff_density_rms 0.253
_refine_ls_extinction_method none
_refine_ls_goodness_of_fit_ref 1.002
_refine_ls_hydrogen_treatment mixed
_refine_ls_matrix_type full
_refine_ls_number_parameters 290
_refine_ls_number_reflns 6617
_refine_ls_number_restraints 0
_refine_ls_restrained_S_all 1.002
_refine_ls_R_factor_all 0.0786
_refine_ls_R_factor_gt 0.0396
_refine_ls_shift/su_max 0.003
_refine_ls_shift/su_mean 0.000
_refine_ls_structure_factor_coef Fsqd
_refine_ls_weighting_details 'calc w=1/[\s^2^(Fo^2^)+(0.0286P)^2^+0.0000P] where P=(Fo^2^+2Fc^2^)/3'
_refine_ls_weighting_scheme calc
_refine_ls_wR_factor_gt 0.0729
_refine_ls_wR_factor_ref 0.0843
_reflns_number_gt 4388
_reflns_number_total 6617
_reflns_threshold_expression >2sigma(I)
_cod_data_source_file om6b00745_si_002.cif
_cod_data_source_block Au4Mo4
_cod_original_sg_symbol_H-M C2/c
_cod_database_code 4089135

loop_
_symmetry_equiv_pos_as_xyz
'x, y, z'
'-x, y, -z+1/2'
'x+1/2, y+1/2, z'
'-x+1/2, y+1/2, -z+1/2'
'-x, -y, -z'
'x, -y, z-1/2'
'-x+1/2, -y+1/2, -z'
'x+1/2, -y+1/2, z-1/2'

loop_
_atom_site_label
_atom_site_type_symbol
_atom_site_fract_x
_atom_site_fract_y
_atom_site_fract_z
_atom_site_U_iso_or_equiv
_atom_site_adp_type
_atom_site_occupancy
_atom_site_symmetry_multiplicity
_atom_site_calc_flag
_atom_site_refinement_flags
Au1 Au 0.0000 0.247444(16) 0.2500 0.02956(10) Uani 1 2 d S
Au2 Au 0.15935(2) 0.163815(11) 0.305217(16) 0.03000(8) Uani 1 1 d .
Au3 Au 0.0000 0.076041(16) 0.2500 0.02999(10) Uani 1 2 d S
Mo1 Mo 0.23147(4) 0.28012(2) 0.28089(3) 0.02605(13) Uani 1 1 d .
Mo2 Mo 0.15847(4) 0.05666(2) 0.38480(3) 0.02333(13) Uani 1 1 d .
O1 O 0.1443(4) 0.2565(2) 0.4456(3) 0.0429(12) Uani 1 1 d .
O2 O 0.2738(4) 0.1828(2) 0.1561(3) 0.0464(13) Uani 1 1 d .
O3 O 0.4630(4) 0.2409(3) 0.3682(4) 0.0677(18) Uani 1 1 d .
O4 O 0.2449(4) 0.0270(2) 0.2208(3) 0.0471(13) Uani 1 1 d .
O5 O -0.0568(5) 0.1277(3) 0.4172(3) 0.073(2) Uani 1 1 d .
O6 O 0.0151(4) -0.0586(2) 0.3779(3) 0.0554(15) Uani 1 1 d .
N1 N 0.2039(5) 0.3386(2) 0.0873(3) 0.0371(14) Uani 1 1 d .
N2 N 0.4550(4) 0.0442(2) 0.4043(3) 0.0354(14) Uani 1 1 d .
C1 C 0.1712(5) 0.2610(3) 0.3835(4) 0.0289(14) Uani 1 1 d .
C2 C 0.2504(5) 0.2134(3) 0.2049(4) 0.0320(16) Uani 1 1 d .
C3 C 0.3769(5) 0.2535(3) 0.3370(5) 0.0394(18) Uani 1 1 d .
C4 C 0.3210(5) 0.3549(3) 0.2182(4) 0.0330(16) Uani 1 1 d .
H4 H 0.3942 0.3466 0.2047 0.040 Uiso 1 1 calc .
C5 C 0.2968(6) 0.3751(3) 0.2924(4) 0.0376(17) Uani 1 1 d .
H5 H 0.3510 0.3853 0.3362 0.045 Uiso 1 1 calc .
C6 C 0.1792(6) 0.3775(3) 0.2909(4) 0.0360(16) Uani 1 1 d .
H6 H 0.1399 0.3889 0.3336 0.043 Uiso 1 1 calc .
C7 C 0.1299(5) 0.3603(3) 0.2149(4) 0.0313(15) Uani 1 1 d .
H7 H 0.0512 0.3565 0.1981 0.038 Uiso 1 1 calc .
C8 C 0.2181(5) 0.3492(3) 0.1668(4) 0.0320(16) Uani 1 1 d .
C9 C 0.0984(6) 0.3126(4) 0.0531(4) 0.0460(19) Uani 1 1 d .
H9A H 0.0739 0.2834 0.0900 0.069 Uiso 1 1 calc .
H9B H 0.1086 0.2931 0.0030 0.069 Uiso 1 1 calc .
H9C H 0.0410 0.3436 0.0431 0.069 Uiso 1 1 calc .
C10 C 0.3035(6) 0.3207(4) 0.0532(4) 0.050(2) Uani 1 1 d .
H10A H 0.3699 0.3408 0.0808 0.075 Uiso 1 1 calc .
H10B H 0.2947 0.3313 -0.0032 0.075 Uiso 1 1 calc .
H10C H 0.3134 0.2778 0.0588 0.075 Uiso 1 1 calc .
C11 C 0.2072(5) 0.0394(3) 0.2765(4) 0.0281(14) Uani 1 1 d .
C12 C 0.0185(6) 0.1029(4) 0.3978(4) 0.0439(19) Uani 1 1 d .
C13 C 0.0646(5) -0.0154(3) 0.3768(4) 0.0332(16) Uani 1 1 d .
C14 C 0.2930(5) 0.0071(3) 0.4706(4) 0.0353(16) Uani 1 1 d .
H14 H 0.3004 -0.0342 0.4624 0.042 Uiso 1 1 calc .
C15 C 0.2142(5) 0.0342(4) 0.5154(4) 0.0433(19) Uani 1 1 d .
H15 H 0.1638 0.0148 0.5458 0.052 Uiso 1 1 calc .
C16 C 0.2260(6) 0.0955(4) 0.5055(4) 0.0429(19) Uani 1 1 d .
H16 H 0.1817 0.1248 0.5273 0.052 Uiso 1 1 calc .
C17 C 0.3127(5) 0.1076(3) 0.4590(4) 0.0334(16) Uani 1 1 d .
H17 H 0.3358 0.1456 0.4432 0.040 Uiso 1 1 calc .
C18 C 0.3594(5) 0.0522(3) 0.4400(4) 0.0295(15) Uani 1 1 d .
C19 C 0.4924(6) 0.0931(4) 0.3611(5) 0.054(2) Uani 1 1 d .
H19A H 0.4468 0.0955 0.3089 0.081 Uiso 1 1 calc .
H19B H 0.5720 0.0876 0.3542 0.081 Uiso 1 1 calc .
H19C H 0.4841 0.1298 0.3905 0.081 Uiso 1 1 calc .
C20 C 0.4743(5) -0.0135(4) 0.3728(5) 0.048(2) Uani 1 1 d .
H20A H 0.5017 -0.0403 0.4163 0.072 Uiso 1 1 calc .
H20B H 0.5309 -0.0105 0.3359 0.072 Uiso 1 1 calc .
H20C H 0.4035 -0.0288 0.3446 0.072 Uiso 1 1 calc .

loop_
_atom_site_aniso_label
_atom_site_aniso_U_11
_atom_site_aniso_U_22
_atom_site_aniso_U_33
_atom_site_aniso_U_23
_atom_site_aniso_U_13
_atom_site_aniso_U_12
Au1 0.02127(17) 0.0245(2) 0.0407(2) 0.000 -0.00431(15) 0.000
Au2 0.02842(13) 0.02289(15) 0.03642(16) 0.00302(11) -0.00453(11) -0.00162(10)
Au3 0.02772(18) 0.0296(2) 0.0293(2) 0.000 -0.00901(14) 0.000
Mo1 0.0221(3) 0.0241(3) 0.0306(3) 0.0003(2) -0.0017(2) -0.0032(2)
Mo2 0.0206(2) 0.0255(3) 0.0228(3) 0.0011(2) -0.0014(2) 0.0020(2)
O1 0.051(3) 0.043(3) 0.035(3) 0.001(2) 0.005(2) -0.001(2)
O2 0.053(3) 0.045(3) 0.044(3) -0.009(3) 0.015(3) 0.000(3)
O3 0.033(3) 0.060(4) 0.102(5) 0.011(4) -0.022(3) 0.001(3)
O4 0.045(3) 0.060(4) 0.036(3) -0.011(3) 0.007(2) 0.013(3)
O5 0.059(3) 0.113(6) 0.047(4) 0.002(4) 0.009(3) 0.054(4)
O6 0.043(3) 0.039(3) 0.083(5) 0.004(3) 0.005(3) -0.012(3)
N1 0.039(3) 0.039(4) 0.033(3) 0.005(3) 0.002(3) -0.001(3)
N2 0.031(3) 0.031(3) 0.042(4) -0.011(3) -0.003(3) 0.001(2)
C1 0.029(3) 0.025(4) 0.031(4) -0.003(3) -0.004(3) 0.001(3)
C2 0.021(3) 0.031(4) 0.044(4) -0.001(3) 0.003(3) -0.002(3)
C3 0.023(3) 0.038(4) 0.054(5) 0.006(4) -0.008(3) -0.006(3)
C4 0.035(4) 0.032(4) 0.031(4) 0.001(3) 0.001(3) -0.013(3)
C5 0.043(4) 0.030(4) 0.039(4) -0.005(3) -0.001(3) -0.015(3)
C6 0.053(4) 0.017(4) 0.038(4) -0.002(3) 0.007(3) 0.002(3)
C7 0.040(4) 0.018(3) 0.035(4) 0.004(3) 0.003(3) 0.002(3)
C8 0.040(4) 0.021(4) 0.036(4) 0.009(3) 0.007(3) 0.000(3)
C9 0.045(4) 0.055(5) 0.037(5) 0.005(4) 0.001(3) 0.006(4)
C10 0.050(5) 0.066(6) 0.036(5) -0.003(4) 0.012(4) -0.018(4)
C11 0.025(3) 0.030(4) 0.028(4) 0.003(3) -0.001(3) 0.002(3)
C12 0.039(4) 0.056(5) 0.035(4) 0.004(4) 0.001(3) 0.014(4)
C13 0.020(3) 0.033(4) 0.045(4) 0.006(3) -0.001(3) 0.000(3)
C14 0.031(3) 0.029(4) 0.042(4) 0.013(3) -0.008(3) 0.000(3)
C15 0.032(4) 0.070(6) 0.027(4) 0.009(4) -0.004(3) 0.001(4)
C16 0.040(4) 0.065(6) 0.021(4) -0.018(4) -0.003(3) 0.009(4)
C17 0.034(3) 0.037(4) 0.026(4) -0.009(3) -0.006(3) 0.001(3)
C18 0.022(3) 0.031(4) 0.033(4) 0.002(3) -0.006(3) 0.001(3)
C19 0.047(4) 0.058(6) 0.061(6) -0.009(5) 0.020(4) -0.015(4)
C20 0.031(4) 0.056(5) 0.055(5) -0.016(4) 0.001(3) 0.011(3)

loop_
_atom_type_symbol
_atom_type_description
_atom_type_scat_dispersion_real
_atom_type_scat_dispersion_imag
_atom_type_scat_source
C C 0.0033 0.0016 'International Tables Vol C Tables 4.2.6.8 and 6.1.1.4'
H H 0.0000 0.0000 'International Tables Vol C Tables 4.2.6.8 and 6.1.1.4'
O O 0.0106 0.0060 'International Tables Vol C Tables 4.2.6.8 and 6.1.1.4'
N N 0.0061 0.0033 'International Tables Vol C Tables 4.2.6.8 and 6.1.1.4'
Au Au -2.0133 8.8022 'International Tables Vol C Tables 4.2.6.8 and 6.1.1.4'
Mo Mo -1.6832 0.6857 'International Tables Vol C Tables 4.2.6.8 and 6.1.1.4'

loop_
_geom_angle_atom_site_label_1
_geom_angle_atom_site_label_2
_geom_angle_atom_site_label_3
_geom_angle
_geom_angle_site_symmetry_1
_geom_angle_site_symmetry_3
Au2 Au1 Au2 93.51(2) 2 .
Au2 Au1 Mo1 148.422(17) 2 .
Au2 Au1 Mo1 60.267(17) . .
Au2 Au1 Mo1 60.269(17) 2 2
Au2 Au1 Mo1 148.423(17) . 2
Mo1 Au1 Mo1 149.88(3) . 2
C2 Au2 C1 88.2(2) . .
C2 Au2 Au1 78.18(15) . .
C1 Au2 Au1 65.06(14) . .
C2 Au2 Mo2 141.28(16) . .
C1 Au2 Mo2 119.95(15) . .
Au1 Au2 Mo2 135.891(16) . .
C2 Au2 Mo1 44.59(17) . .
C1 Au2 Mo1 43.74(15) . .
Au1 Au2 Mo1 61.345(17) . .
Mo2 Au2 Mo1 155.196(19) . .
C2 Au2 Au3 115.93(16) . .
C1 Au2 Au3 139.86(13) . .
Au1 Au2 Au3 87.874(19) . .
Mo2 Au2 Au3 60.262(18) . .
Mo1 Au2 Au3 144.434(17) . .
C12 Au3 C12 152.6(4) 2 .
C12 Au3 C11 86.9(2) 2 2
C12 Au3 C11 101.8(2) . 2
C12 Au3 C11 101.8(2) 2 .
C12 Au3 C11 86.9(2) . .
C11 Au3 C11 142.8(3) 2 .
C12 Au3 Mo2 43.55(15) 2 2
C12 Au3 Mo2 142.99(15) . 2
C11 Au3 Mo2 44.09(14) 2 2
C11 Au3 Mo2 128.23(14) . 2
C12 Au3 Mo2 142.99(15) 2 .
C12 Au3 Mo2 43.55(15) . .
C11 Au3 Mo2 128.22(14) 2 .
C11 Au3 Mo2 44.09(14) . .
Mo2 Au3 Mo2 162.07(3) 2 .
C12 Au3 Au2 62.56(17) 2 2
C12 Au3 Au2 97.37(16) . 2
C11 Au3 Au2 65.15(14) 2 2
C11 Au3 Au2 150.33(14) . 2
Mo2 Au3 Au2 58.997(16) 2 2
Mo2 Au3 Au2 137.225(17) . 2
C12 Au3 Au2 97.37(16) 2 .
C12 Au3 Au2 62.56(17) . .
C11 Au3 Au2 150.33(14) 2 .
C11 Au3 Au2 65.15(14) . .
Mo2 Au3 Au2 137.226(17) 2 .
Mo2 Au3 Au2 58.996(16) . .
Au2 Au3 Au2 90.74(2) 2 .
C3 Mo1 C1 84.6(3) . .
C3 Mo1 C2 85.2(3) . .
C1 Mo1 C2 118.4(3) . .
C3 Mo1 C5 88.6(3) . .
C1 Mo1 C5 106.5(2) . .
C2 Mo1 C5 133.8(3) . .
C3 Mo1 C6 119.3(3) . .
C1 Mo1 C6 90.6(2) . .
C2 Mo1 C6 144.8(3) . .
C5 Mo1 C6 35.6(2) . .
C3 Mo1 C4 90.9(3) . .
C1 Mo1 C4 141.8(3) . .
C2 Mo1 C4 98.9(3) . .
C5 Mo1 C4 35.4(2) . .
C6 Mo1 C4 58.9(2) . .
C3 Mo1 C7 145.8(3) . .
C1 Mo1 C7 110.7(2) . .
C2 Mo1 C7 111.1(3) . .
C5 Mo1 C7 58.2(2) . .
C6 Mo1 C7 34.9(2) . .
C4 Mo1 C7 57.9(2) . .
C3 Mo1 C8 122.5(3) . .
C1 Mo1 C8 144.8(2) . .
C2 Mo1 C8 88.4(3) . .
C5 Mo1 C8 57.4(2) . .
C6 Mo1 C8 57.6(2) . .
C4 Mo1 C8 34.2(2) . .
C7 Mo1 C8 34.3(2) . .
C3 Mo1 Au2 84.8(2) . .
C1 Mo1 Au2 61.51(18) . .
C2 Mo1 Au2 57.10(18) . .
C5 Mo1 Au2 166.76(18) . .
C6 Mo1 Au2 142.42(17) . .
C4 Mo1 Au2 155.83(17) . .
C7 Mo1 Au2 129.33(16) . .
C8 Mo1 Au2 135.53(16) . .
C3 Mo1 Au1 141.9(2) . .
C1 Mo1 Au1 69.96(17) . .
C2 Mo1 Au1 82.76(16) . .
C5 Mo1 Au1 124.97(18) . .
C6 Mo1 Au1 89.77(17) . .
C4 Mo1 Au1 126.62(16) . .
C7 Mo1 Au1 71.73(15) . .
C8 Mo1 Au1 93.22(15) . .
Au2 Mo1 Au1 58.388(13) . .
C13 Mo2 C12 87.9(3) . .
C13 Mo2 C11 90.3(3) . .
C12 Mo2 C11 122.5(3) . .
C13 Mo2 C16 120.8(3) . .
C12 Mo2 C16 84.5(3) . .
C11 Mo2 C16 141.0(2) . .
C13 Mo2 C15 88.6(3) . .
C12 Mo2 C15 98.7(3) . .
C11 Mo2 C15 138.7(2) . .
C16 Mo2 C15 35.8(3) . .
C13 Mo2 C14 89.2(2) . .
C12 Mo2 C14 134.7(3) . .
C11 Mo2 C14 102.8(2) . .
C16 Mo2 C14 58.9(3) . .
C15 Mo2 C14 36.0(2) . .
C13 Mo2 C17 145.8(3) . .
C12 Mo2 C17 106.7(3) . .
C11 Mo2 C17 106.2(2) . .
C16 Mo2 C17 35.0(2) . .
C15 Mo2 C17 59.2(2) . .
C14 Mo2 C17 58.4(2) . .
C13 Mo2 C18 120.6(2) . .
C12 Mo2 C18 139.8(3) . .
C11 Mo2 C18 87.6(2) . .
C16 Mo2 C18 57.2(2) . .
C15 Mo2 C18 58.3(2) . .
C14 Mo2 C18 34.6(2) . .
C17 Mo2 C18 34.1(2) . .
C13 Mo2 Au2 136.48(19) . .
C12 Mo2 Au2 69.8(2) . .
C11 Mo2 Au2 72.99(18) . .
C16 Mo2 Au2 94.5(2) . .
C15 Mo2 Au2 130.3(2) . .
C14 Mo2 Au2 133.12(16) . .
C17 Mo2 Au2 77.60(17) . .
C18 Mo2 Au2 99.04(15) . .
C13 Mo2 Au3 75.85(19) . .
C12 Mo2 Au3 61.7(2) . .
C11 Mo2 Au3 62.25(16) . .
C16 Mo2 Au3 142.71(19) . .
C15 Mo2 Au3 154.86(16) . .
C14 Mo2 Au3 158.19(18) . .
C17 Mo2 Au3 138.32(17) . .
C18 Mo2 Au3 146.85(15) . .
Au2 Mo2 Au3 60.742(15) . .
C8 N1 C9 117.6(5) . .
C8 N1 C10 116.3(6) . .
C9 N1 C10 116.4(6) . .
C18 N2 C19 117.3(6) . .
C18 N2 C20 117.7(5) . .
C19 N2 C20 115.6(6) . .
O1 C1 Mo1 171.2(6) . .
O1 C1 Au2 113.4(5) . .
Mo1 C1 Au2 74.8(2) . .
O2 C2 Mo1 167.4(6) . .
O2 C2 Au2 114.0(5) . .
Mo1 C2 Au2 78.3(2) . .
O3 C3 Mo1 176.3(6) . .
C5 C4 C8 108.6(6) . .
C5 C4 Mo1 70.4(4) . .
C8 C4 Mo1 78.6(4) . .
C5 C4 H4 125.7 . .
C8 C4 H4 125.7 . .
Mo1 C4 H4 117.2 . .
C6 C5 C4 108.6(6) . .
C6 C5 Mo1 72.9(4) . .
C4 C5 Mo1 74.1(4) . .
C6 C5 H5 125.7 . .
C4 C5 H5 125.7 . .
Mo1 C5 H5 119.1 . .
C5 C6 C7 107.8(6) . .
C5 C6 Mo1 71.5(4) . .
C7 C6 Mo1 75.6(4) . .
C5 C6 H6 126.1 . .
C7 C6 H6 126.1 . .
Mo1 C6 H6 118.7 . .
C6 C7 C8 108.7(6) . .
C6 C7 Mo1 69.5(4) . .
C8 C7 Mo1 76.6(4) . .
C6 C7 H7 125.7 . .
C8 C7 H7 125.7 . .
Mo1 C7 H7 119.9 . .
N1 C8 C4 127.9(6) . .
N1 C8 C7 126.1(6) . .
C4 C8 C7 105.9(6) . .
N1 C8 Mo1 130.7(4) . .
C4 C8 Mo1 67.2(4) . .
C7 C8 Mo1 69.1(4) . .
N1 C9 H9A 109.5 . .
N1 C9 H9B 109.5 . .
H9A C9 H9B 109.5 . .
N1 C9 H9C 109.5 . .
H9A C9 H9C 109.5 . .
H9B C9 H9C 109.5 . .
N1 C10 H10A 109.5 . .
N1 C10 H10B 109.5 . .
H10A C10 H10B 109.5 . .
N1 C10 H10C 109.5 . .
H10A C10 H10C 109.5 . .
H10B C10 H10C 109.5 . .
O4 C11 Mo2 172.2(5) . .
O4 C11 Au3 114.0(5) . .
Mo2 C11 Au3 73.66(18) . .
O5 C12 Mo2 169.6(6) . .
O5 C12 Au3 115.2(5) . .
Mo2 C12 Au3 74.8(2) . .
O6 C13 Mo2 174.4(6) . .
C15 C14 C18 108.9(6) . .
C15 C14 Mo2 71.1(4) . .
C18 C14 Mo2 78.3(4) . .
C15 C14 H14 125.6 . .
C18 C14 H14 125.6 . .
Mo2 C14 H14 116.9 . .
C16 C15 C14 106.1(6) . .
C16 C15 Mo2 71.8(4) . .
C14 C15 Mo2 73.0(4) . .
C16 C15 H15 126.9 . .
C14 C15 H15 126.9 . .
Mo2 C15 H15 120.3 . .
C15 C16 C17 110.5(6) . .
C15 C16 Mo2 72.4(4) . .
C17 C16 Mo2 76.7(4) . .
C15 C16 H16 124.7 . .
C17 C16 H16 124.7 . .
Mo2 C16 H16 117.8 . .
C16 C17 C18 107.1(6) . .
C16 C17 Mo2 68.3(4) . .
C18 C17 Mo2 75.8(4) . .
C16 C17 H17 126.5 . .
C18 C17 H17 126.5 . .
Mo2 C17 H17 121.2 . .
N2 C18 C17 125.9(6) . .
N2 C18 C14 126.8(6) . .
C17 C18 C14 107.1(5) . .
N2 C18 Mo2 131.5(4) . .
C17 C18 Mo2 70.1(3) . .
C14 C18 Mo2 67.0(3) . .
N2 C19 H19A 109.5 . .
N2 C19 H19B 109.5 . .
H19A C19 H19B 109.5 . .
N2 C19 H19C 109.5 . .
H19A C19 H19C 109.5 . .
H19B C19 H19C 109.5 . .
N2 C20 H20A 109.5 . .
N2 C20 H20B 109.5 . .
H20A C20 H20B 109.5 . .
N2 C20 H20C 109.5 . .
H20A C20 H20C 109.5 . .
H20B C20 H20C 109.5 . .

loop_
_geom_bond_atom_site_label_1
_geom_bond_atom_site_label_2
_geom_bond_distance
_geom_bond_site_symmetry_2
Au1 Au2 2.7597(5) 2
Au1 Au2 2.7598(5) .
Au1 Mo1 2.8437(7) .
Au1 Mo1 2.8438(7) 2
Au2 C2 2.413(6) .
Au2 C1 2.564(6) .
Au2 Mo2 2.7753(8) .
Au2 Mo1 2.8140(8) .
Au2 Au3 2.8248(5) .
Au3 C12 2.566(7) 2
Au3 C12 2.566(7) .
Au3 C11 2.593(6) 2
Au3 C11 2.593(6) .
Au3 Mo2 2.8114(7) 2
Au3 Mo2 2.8114(7) .
Au3 Au2 2.8248(5) 2
Mo1 C3 1.965(7) .
Mo1 C1 2.016(7) .
Mo1 C2 2.017(7) .
Mo1 C5 2.283(7) .
Mo1 C6 2.302(6) .
Mo1 C4 2.331(6) .
Mo1 C7 2.379(6) .
Mo1 C8 2.478(6) .
Mo2 C13 1.972(7) .
Mo2 C12 2.008(7) .
Mo2 C11 2.038(6) .
Mo2 C16 2.282(6) .
Mo2 C15 2.290(7) .
Mo2 C14 2.315(6) .
Mo2 C17 2.390(6) .
Mo2 C18 2.463(6) .
O1 C1 1.147(7) .
O2 C2 1.142(7) .
O3 C3 1.131(7) .
O4 C11 1.135(7) .
O5 C12 1.144(8) .
O6 C13 1.143(8) .
N1 C8 1.361(9) .
N1 C9 1.443(9) .
N1 C10 1.448(9) .
N2 C18 1.373(7) .
N2 C19 1.431(9) .
N2 C20 1.440(9) .
C4 C5 1.405(9) .
C4 C8 1.419(9) .
C4 H4 0.9500 .
C5 C6 1.402(9) .
C5 H5 0.9500 .
C6 C7 1.404(9) .
C6 H6 0.9500 .
C7 C8 1.436(8) .
C7 H7 0.9500 .
C9 H9A 0.9800 .
C9 H9B 0.9800 .
C9 H9C 0.9800 .
C10 H10A 0.9800 .
C10 H10B 0.9800 .
C10 H10C 0.9800 .
C14 C15 1.423(9) .
C14 C18 1.429(9) .
C14 H14 0.9500 .
C15 C16 1.406(10) .
C15 H15 0.9500 .
C16 C17 1.408(9) .
C16 H16 0.9500 .
C17 C18 1.425(9) .
C17 H17 0.9500 .
C19 H19A 0.9800 .
C19 H19B 0.9800 .
C19 H19C 0.9800 .
C20 H20A 0.9800 .
C20 H20B 0.9800 .
C20 H20C 0.9800 .
